data_7031475
loop_
_publ_author_name
'Francos, J.'
'Fleming, B. J.'
'Garc\'ia-\'Alvarez, P'
'Kennedy, A. R.'
'Reilly, K.'
'Robertson, G. M.'
'Robertson, S. D.'
'O'Hara, C T'

_publ_section_title
;
 Complexity in seemingly simple sodium magnesiate systems.
;
_journal_issue 38
_journal_name_full 'Dalton transactions (Cambridge, England : 2003)'
_journal_page_first 14424
_journal_page_last 14431
_journal_paper_doi 10.1039/c4dt00921e
_journal_volume 43
_journal_year 2014
_chemical_formula_sum 'C30 H83 Mg N7 Na Si6'
_chemical_formula_weight 757.87
_chemical_name_systematic
;
 ?
;
_space_group_IT_number 2
_symmetry_cell_setting triclinic
_symmetry_space_group_name_Hall '-P 1'
_symmetry_space_group_name_H-M 'P -1'
_atom_sites_solution_hydrogens geom
_atom_sites_solution_primary direct
_atom_sites_solution_secondary difmap
_audit_creation_method SHELXL-97
_cell_angle_alpha 94.913(7)
_cell_angle_beta 99.478(7)
_cell_angle_gamma 103.922(8)
_cell_formula_units_Z 2
_cell_length_a 11.8176(10)
_cell_length_b 11.9680(11)
_cell_length_c 18.4164(16)
_cell_measurement_reflns_used 6004
_cell_measurement_temperature 123(2)
_cell_measurement_theta_max 31.3125
_cell_measurement_theta_min 2.8284
_cell_volume 2472.2(4)
_computing_structure_refinement 'SHELXL-97 (Sheldrick, 2008)'
_diffrn_ambient_temperature 123(2)
_diffrn_measured_fraction_theta_full 0.999
_diffrn_measured_fraction_theta_max 0.999
_diffrn_measurement_device_type 'Oxford Diffraction Gemini S'
_diffrn_measurement_method 'omega scans'
_diffrn_radiation_monochromator graphite
_diffrn_radiation_source 'fine-focus sealed tube'
_diffrn_radiation_type MoK\a
_diffrn_radiation_wavelength 0.71069
_diffrn_reflns_av_R_equivalents 0.0438
_diffrn_reflns_av_sigmaI/netI 0.1140
_diffrn_reflns_limit_h_max 16
_diffrn_reflns_limit_h_min -15
_diffrn_reflns_limit_k_max 16
_diffrn_reflns_limit_k_min -16
_diffrn_reflns_limit_l_max 25
_diffrn_reflns_limit_l_min -25
_diffrn_reflns_number 24497
_diffrn_reflns_theta_full 29.00
_diffrn_reflns_theta_max 29.00
_diffrn_reflns_theta_min 2.83
_exptl_absorpt_coefficient_mu 0.216
_exptl_absorpt_correction_T_max 1.00000
_exptl_absorpt_correction_T_min 0.98745
_exptl_absorpt_correction_type multi-scan
_exptl_absorpt_process_details
;
CrysAlisPro, Oxford Diffraction Ltd.,
Version 1.171.33.55 (release 05-01-2010 CrysAlis171 .NET)
(compiled Jan  5 2010,16:28:46)
Empirical absorption correction using spherical harmonics,
 implemented in SCALE3 ABSPACK scaling algorithm.
;
_exptl_crystal_colour colourless
_exptl_crystal_density_diffrn 1.018
_exptl_crystal_density_method 'not measured'
_exptl_crystal_description fragment
_exptl_crystal_F_000 838
_exptl_crystal_size_max 0.21
_exptl_crystal_size_mid 0.12
_exptl_crystal_size_min 0.05
_refine_diff_density_max 0.585
_refine_diff_density_min -0.296
_refine_diff_density_rms 0.056
_refine_ls_extinction_method none
_refine_ls_goodness_of_fit_ref 0.864
_refine_ls_hydrogen_treatment constr
_refine_ls_matrix_type full
_refine_ls_number_parameters 454
_refine_ls_number_reflns 13120
_refine_ls_number_restraints 0
_refine_ls_restrained_S_all 0.864
_refine_ls_R_factor_all 0.0927
_refine_ls_R_factor_gt 0.0467
_refine_ls_shift/su_max 0.000
_refine_ls_shift/su_mean 0.000
_refine_ls_structure_factor_coef Fsqd
_refine_ls_weighting_details 'calc w=1/[\s^2^(Fo^2^)+(0.0408P)^2^+0.0000P] where P=(Fo^2^+2Fc^2^)/3'
_refine_ls_weighting_scheme calc
_refine_ls_wR_factor_gt 0.0944
_refine_ls_wR_factor_ref 0.1015
_reflns_number_gt 7499
_reflns_number_total 13120
_reflns_threshold_expression I>2\s(I)
_cod_data_source_file c4dt00921e2.cif
_cod_data_source_block pgagem40
_cod_depositor_comments
;
The following automatic conversions were performed:

'_symmetry_cell_setting' value 'TRICLINIC' changed to 'triclinic'
according to
/usr/data/users/saulius/crontab/automatic-downloads/rss-feeds/RSC/lib/dictionaries/cif_core.dic
dictionary named 'cif_core.dic' version 2.4.2 from 2011-04-26.

Automatic conversion script
Id: cif_fix_values 2281 2013-09-26 08:29:07Z andrius 

 Adding full bibliography for 7031474--7031478.cif.
;
_cod_original_sg_symbol_H-M P-1
_cod_database_code 7031475

loop_
_symmetry_equiv_pos_as_xyz
'x, y, z'
'-x, -y, -z'

loop_
_atom_site_label
_atom_site_type_symbol
_atom_site_fract_x
_atom_site_fract_y
_atom_site_fract_z
_atom_site_U_iso_or_equiv
_atom_site_adp_type
_atom_site_occupancy
_atom_site_symmetry_multiplicity
_atom_site_calc_flag
_atom_site_refinement_flags
_atom_site_disorder_assembly
_atom_site_disorder_group
Mg1 Mg 0.45390(5) 0.54410(5) 0.24328(3) 0.01730(15) Uani 1 1 d . . .
Na1 Na 0.0000 0.0000 0.0000 0.0496(4) Uani 1 2 d S . .
Na2 Na 0.0000 0.0000 0.5000 0.0335(3) Uani 1 2 d S . .
Si1 Si 0.49558(5) 0.30828(5) 0.29650(3) 0.02437(14) Uani 1 1 d . . .
Si2 Si 0.69700(5) 0.46704(5) 0.24776(3) 0.02355(14) Uani 1 1 d . . .
Si3 Si 0.57459(5) 0.75505(5) 0.37415(3) 0.02257(14) Uani 1 1 d . . .
Si4 Si 0.49525(5) 0.81347(5) 0.22329(3) 0.02295(14) Uani 1 1 d . . .
Si5 Si 0.27183(5) 0.42737(5) 0.09120(3) 0.02451(14) Uani 1 1 d . . .
Si6 Si 0.17000(5) 0.49600(5) 0.22152(3) 0.02128(13) Uani 1 1 d . . .
N1 N 0.55755(13) 0.43535(14) 0.26668(9) 0.0199(4) Uani 1 1 d . . .
N2 N 0.51556(13) 0.71511(14) 0.28245(9) 0.0199(4) Uani 1 1 d . . .
N3 N 0.28759(13) 0.48470(14) 0.18133(8) 0.0188(4) Uani 1 1 d . . .
N4 N -0.19005(17) 0.05091(18) 0.02454(11) 0.0378(5) Uani 1 1 d . B .
N5 N -0.02020(16) -0.05112(17) 0.12534(10) 0.0325(4) Uani 1 1 d . . .
N6 N -0.01557(15) 0.19168(15) 0.44734(10) 0.0267(4) Uani 1 1 d . . .
N7 N -0.12235(14) 0.08648(15) 0.57287(9) 0.0245(4) Uani 1 1 d . . .
C1 C 0.37146(19) 0.3209(2) 0.34565(14) 0.0390(6) Uani 1 1 d . . .
H1A H 0.4022 0.3800 0.3893 0.058 Uiso 1 1 calc R . .
H1B H 0.3374 0.2460 0.3614 0.058 Uiso 1 1 calc R . .
H1C H 0.3099 0.3434 0.3119 0.058 Uiso 1 1 calc R . .
C2 C 0.4268(2) 0.18691(19) 0.21898(14) 0.0418(6) Uani 1 1 d . . .
H2A H 0.3605 0.2055 0.1872 0.063 Uiso 1 1 calc R . .
H2B H 0.3974 0.1150 0.2396 0.063 Uiso 1 1 calc R . .
H2C H 0.4864 0.1767 0.1896 0.063 Uiso 1 1 calc R . .
C3 C 0.60103(19) 0.2552(2) 0.36513(13) 0.0363(6) Uani 1 1 d . . .
H3A H 0.6654 0.2398 0.3416 0.054 Uiso 1 1 calc R . .
H3B H 0.5581 0.1836 0.3810 0.054 Uiso 1 1 calc R . .
H3C H 0.6345 0.3146 0.4084 0.054 Uiso 1 1 calc R . .
C4 C 0.7270(2) 0.3453(2) 0.18847(13) 0.0389(6) Uani 1 1 d . . .
H4A H 0.7208 0.2771 0.2150 0.058 Uiso 1 1 calc R . .
H4B H 0.8072 0.3699 0.1778 0.058 Uiso 1 1 calc R . .
H4C H 0.6688 0.3255 0.1418 0.058 Uiso 1 1 calc R . .
C5 C 0.72518(19) 0.59607(19) 0.19652(13) 0.0334(6) Uani 1 1 d . . .
H5A H 0.6700 0.5793 0.1486 0.050 Uiso 1 1 calc R . .
H5B H 0.8070 0.6135 0.1881 0.050 Uiso 1 1 calc R . .
H5C H 0.7133 0.6631 0.2259 0.050 Uiso 1 1 calc R . .
C6 C 0.81740(18) 0.5050(2) 0.33361(13) 0.0361(6) Uani 1 1 d . . .
H6A H 0.8044 0.5675 0.3666 0.054 Uiso 1 1 calc R . .
H6B H 0.8950 0.5308 0.3194 0.054 Uiso 1 1 calc R . .
H6C H 0.8154 0.4365 0.3594 0.054 Uiso 1 1 calc R . .
C7 C 0.73991(17) 0.82420(19) 0.39201(13) 0.0321(5) Uani 1 1 d . . .
H7A H 0.7796 0.7717 0.3687 0.048 Uiso 1 1 calc R . .
H7B H 0.7708 0.8391 0.4456 0.048 Uiso 1 1 calc R . .
H7C H 0.7550 0.8976 0.3710 0.048 Uiso 1 1 calc R . .
C8 C 0.5058(2) 0.8616(2) 0.42040(13) 0.0401(6) Uani 1 1 d . . .
H8A H 0.5251 0.9353 0.3999 0.060 Uiso 1 1 calc R . .
H8B H 0.5372 0.8747 0.4740 0.060 Uiso 1 1 calc R . .
H8C H 0.4194 0.8303 0.4113 0.060 Uiso 1 1 calc R . .
C9 C 0.5561(2) 0.6291(2) 0.42823(12) 0.0355(6) Uani 1 1 d . . .
H9A H 0.4715 0.5962 0.4275 0.053 Uiso 1 1 calc R . .
H9B H 0.5981 0.6551 0.4797 0.053 Uiso 1 1 calc R . .
H9C H 0.5891 0.5697 0.4059 0.053 Uiso 1 1 calc R . .
C10 C 0.5031(2) 0.7603(2) 0.12405(13) 0.0413(6) Uani 1 1 d . . .
C11 C 0.34749(18) 0.8474(2) 0.21789(14) 0.0381(6) Uani 1 1 d . . .
H11A H 0.2839 0.7759 0.2013 0.057 Uiso 1 1 calc R . .
H11B H 0.3403 0.9032 0.1825 0.057 Uiso 1 1 calc R . .
H11C H 0.3410 0.8809 0.2670 0.057 Uiso 1 1 calc R . .
C12 C 0.60961(18) 0.95753(18) 0.24734(13) 0.0328(5) Uani 1 1 d . . .
H12A H 0.6069 0.9930 0.2968 0.049 Uiso 1 1 calc R . .
H12B H 0.5927 1.0089 0.2106 0.049 Uiso 1 1 calc R . .
H12C H 0.6888 0.9457 0.2471 0.049 Uiso 1 1 calc R . .
C13 C 0.41635(19) 0.4098(2) 0.06971(12) 0.0321(5) Uani 1 1 d . . .
H13A H 0.4729 0.4862 0.0755 0.048 Uiso 1 1 calc R . .
H13B H 0.4037 0.3725 0.0185 0.048 Uiso 1 1 calc R . .
H13C H 0.4482 0.3614 0.1038 0.048 Uiso 1 1 calc R . .
C14 C 0.2144(2) 0.5153(2) 0.02029(13) 0.0515(7) Uani 1 1 d . . .
H14A H 0.1320 0.5142 0.0230 0.077 Uiso 1 1 calc R . .
H14B H 0.2178 0.4818 -0.0295 0.077 Uiso 1 1 calc R . .
H14C H 0.2635 0.5956 0.0306 0.077 Uiso 1 1 calc R . .
C15 C 0.1656(2) 0.2777(2) 0.06697(13) 0.0400(6) Uani 1 1 d . . .
H15A H 0.1898 0.2265 0.1018 0.060 Uiso 1 1 calc R . .
H15B H 0.1669 0.2460 0.0163 0.060 Uiso 1 1 calc R . .
H15C H 0.0850 0.2829 0.0702 0.060 Uiso 1 1 calc R . .
C16 C 0.06998(19) 0.35283(19) 0.23343(13) 0.0321(5) Uani 1 1 d . . .
H16A H 0.0270 0.3119 0.1846 0.048 Uiso 1 1 calc R . .
H16B H 0.0130 0.3668 0.2640 0.048 Uiso 1 1 calc R . .
H16C H 0.1180 0.3054 0.2579 0.048 Uiso 1 1 calc R . .
C17 C 0.06566(19) 0.5687(2) 0.16773(14) 0.0392(6) Uani 1 1 d . . .
H17A H 0.1111 0.6413 0.1543 0.059 Uiso 1 1 calc R . .
H17B H 0.0098 0.5857 0.1983 0.059 Uiso 1 1 calc R . .
H17C H 0.0215 0.5172 0.1225 0.059 Uiso 1 1 calc R . .
C18 C 0.22060(18) 0.57853(19) 0.31751(12) 0.0309(5) Uani 1 1 d . . .
H18A H 0.2681 0.5377 0.3488 0.046 Uiso 1 1 calc R . .
H18B H 0.1512 0.5844 0.3388 0.046 Uiso 1 1 calc R . .
H18C H 0.2689 0.6566 0.3150 0.046 Uiso 1 1 calc R . .
C19 C -0.2961(3) -0.0282(3) -0.02080(18) 0.0668(9) Uani 1 1 d . . .
H19A H -0.2962 -0.1083 -0.0132 0.100 Uiso 1 1 calc R . .
H19B H -0.2967 -0.0193 -0.0733 0.100 Uiso 1 1 calc R . .
H19C H -0.3667 -0.0105 -0.0065 0.100 Uiso 1 1 calc R . .
C20 C -0.1946(2) 0.1700(2) 0.01207(15) 0.0448(7) Uani 1 1 d . . .
H20A H -0.2664 0.1853 0.0263 0.067 Uiso 1 1 calc R . .
H20B H -0.1962 0.1782 -0.0405 0.067 Uiso 1 1 calc R . .
H20C H -0.1243 0.2256 0.0422 0.067 Uiso 1 1 calc R . .
C21 C -0.1857(3) 0.0414(3) 0.10364(16) 0.0634(9) Uani 1 1 d . . .
H21A H -0.2668 0.0326 0.1138 0.076 Uiso 1 1 calc R A 1
H21B H -0.1351 0.1153 0.1323 0.076 Uiso 1 1 calc R A 1
C22 C -0.1404(3) -0.0551(3) 0.13222(18) 0.0405(10) Uani 0.803(6) 1 d P B 1
H22A H -0.1459 -0.0544 0.1853 0.049 Uiso 0.803(6) 1 calc PR B 1
H22B H -0.1927 -0.1295 0.1053 0.049 Uiso 0.803(6) 1 calc PR B 1
C23 C 0.0001(3) -0.1688(3) 0.13707(17) 0.0353(9) Uani 0.803(6) 1 d P B 1
H23A H 0.0834 -0.1666 0.1366 0.053 Uiso 0.803(6) 1 calc PR B 1
H23B H -0.0513 -0.2274 0.0972 0.053 Uiso 0.803(6) 1 calc PR B 1
H23C H -0.0186 -0.1886 0.1850 0.053 Uiso 0.803(6) 1 calc PR B 1
C22A C -0.1037(10) 0.0351(11) 0.1466(6) 0.024(3) Uani 0.197(6) 1 d P B 2
H22C H -0.1330 0.0113 0.1917 0.029 Uiso 0.197(6) 1 calc PR B 2
H22D H -0.0509 0.1146 0.1606 0.029 Uiso 0.197(6) 1 calc PR B 2
C23A C -0.0814(14) -0.1576(12) 0.1436(8) 0.049(4) Uani 0.197(6) 1 d P B 2
H23D H -0.1172 -0.1436 0.1868 0.074 Uiso 0.197(6) 1 calc PR B 2
H23E H -0.0258 -0.2054 0.1554 0.074 Uiso 0.197(6) 1 calc PR B 2
H23F H -0.1439 -0.1982 0.1014 0.074 Uiso 0.197(6) 1 calc PR B 2
C24 C 0.0716(2) 0.0289(2) 0.17975(15) 0.0550(7) Uani 1 1 d . B .
H24A H 0.0702 0.1087 0.1724 0.083 Uiso 1 1 calc R . .
H24B H 0.1492 0.0171 0.1742 0.083 Uiso 1 1 calc R . .
H24C H 0.0579 0.0152 0.2297 0.083 Uiso 1 1 calc R . .
C25 C -0.0875(2) 0.1508(2) 0.37311(12) 0.0372(6) Uani 1 1 d . . .
H25A H -0.1623 0.0964 0.3768 0.056 Uiso 1 1 calc R . .
H25B H -0.0440 0.1115 0.3429 0.056 Uiso 1 1 calc R . .
H25C H -0.1044 0.2171 0.3498 0.056 Uiso 1 1 calc R . .
C26 C 0.09198(19) 0.2797(2) 0.44044(14) 0.0403(6) Uani 1 1 d . . .
H26A H 0.1359 0.2453 0.4080 0.060 Uiso 1 1 calc R . .
H26B H 0.1424 0.3072 0.4896 0.060 Uiso 1 1 calc R . .
H26C H 0.0691 0.3452 0.4191 0.060 Uiso 1 1 calc R . .
C27 C -0.08266(19) 0.24622(19) 0.49466(12) 0.0308(5) Uani 1 1 d . . .
H27A H -0.1235 0.2956 0.4654 0.037 Uiso 1 1 calc R . .
H27B H -0.0258 0.2973 0.5369 0.037 Uiso 1 1 calc R . .
C29 C -0.2188(2) -0.0019(2) 0.59239(13) 0.0386(6) Uani 1 1 d . . .
H29A H -0.2671 0.0364 0.6192 0.058 Uiso 1 1 calc R . .
H29B H -0.1847 -0.0521 0.6240 0.058 Uiso 1 1 calc R . .
H29C H -0.2686 -0.0489 0.5470 0.058 Uiso 1 1 calc R . .
C30 C -0.05076(19) 0.1546(2) 0.64213(12) 0.0348(6) Uani 1 1 d . . .
H30A H 0.0147 0.2141 0.6309 0.052 Uiso 1 1 calc R . .
H30B H -0.0186 0.1033 0.6737 0.052 Uiso 1 1 calc R . .
H30C H -0.1005 0.1922 0.6681 0.052 Uiso 1 1 calc R . .
C82 C -0.17350(18) 0.1602(2) 0.52457(12) 0.0306(5) Uani 1 1 d . . .
H82A H -0.2176 0.2032 0.5528 0.037 Uiso 1 1 calc R . .
H82B H -0.2312 0.1100 0.4823 0.037 Uiso 1 1 calc R . .

loop_
_atom_site_aniso_label
_atom_site_aniso_U_11
_atom_site_aniso_U_22
_atom_site_aniso_U_33
_atom_site_aniso_U_23
_atom_site_aniso_U_13
_atom_site_aniso_U_12
Mg1 0.0169(3) 0.0166(3) 0.0191(4) 0.0020(3) 0.0027(3) 0.0062(3)
Na1 0.0686(10) 0.0758(11) 0.0359(8) 0.0332(8) 0.0318(7) 0.0553(9)
Na2 0.0455(8) 0.0347(7) 0.0348(7) 0.0143(6) 0.0240(6) 0.0239(6)
Si1 0.0209(3) 0.0184(3) 0.0329(3) 0.0071(3) -0.0004(2) 0.0057(2)
Si2 0.0173(3) 0.0222(3) 0.0316(3) -0.0004(3) 0.0050(2) 0.0070(2)
Si3 0.0185(3) 0.0233(3) 0.0238(3) -0.0037(3) 0.0020(2) 0.0051(2)
Si4 0.0234(3) 0.0169(3) 0.0287(3) 0.0038(3) 0.0042(2) 0.0058(2)
Si5 0.0255(3) 0.0290(3) 0.0182(3) 0.0024(3) 0.0007(2) 0.0082(3)
Si6 0.0162(3) 0.0201(3) 0.0267(3) 0.0014(3) 0.0026(2) 0.0047(2)
N1 0.0164(8) 0.0185(9) 0.0252(9) 0.0034(7) 0.0028(7) 0.0060(7)
N2 0.0184(8) 0.0171(9) 0.0239(9) 0.0005(7) 0.0033(7) 0.0050(7)
N3 0.0170(8) 0.0210(9) 0.0179(9) 0.0015(7) 0.0005(7) 0.0063(7)
N4 0.0457(12) 0.0434(13) 0.0353(12) 0.0112(10) 0.0149(10) 0.0255(11)
N5 0.0364(11) 0.0363(12) 0.0276(11) 0.0135(9) 0.0100(9) 0.0090(10)
N6 0.0274(10) 0.0290(10) 0.0271(10) 0.0093(8) 0.0084(8) 0.0099(8)
N7 0.0251(9) 0.0280(10) 0.0222(9) 0.0016(8) 0.0086(8) 0.0085(8)
C1 0.0309(13) 0.0365(14) 0.0540(16) 0.0245(13) 0.0134(12) 0.0072(11)
C2 0.0410(14) 0.0219(13) 0.0526(17) 0.0044(12) -0.0071(12) 0.0005(11)
C3 0.0349(13) 0.0308(13) 0.0442(15) 0.0157(11) -0.0003(11) 0.0121(11)
C4 0.0308(13) 0.0403(15) 0.0478(15) -0.0050(12) 0.0096(11) 0.0155(11)
C5 0.0248(12) 0.0346(14) 0.0459(15) 0.0097(11) 0.0176(11) 0.0087(10)
C6 0.0186(11) 0.0369(14) 0.0493(15) -0.0008(12) 0.0001(10) 0.0069(10)
C7 0.0226(11) 0.0306(13) 0.0389(14) -0.0017(11) -0.0018(10) 0.0066(10)
C8 0.0308(13) 0.0506(16) 0.0343(14) -0.0160(12) 0.0011(10) 0.0130(12)
C9 0.0365(13) 0.0412(15) 0.0222(12) 0.0040(11) 0.0004(10) 0.0012(11)
C10 0.0679(18) 0.0343(14) 0.0232(12) 0.0049(11) 0.0077(12) 0.0163(13)
C11 0.0253(12) 0.0289(13) 0.0599(17) 0.0162(12) 0.0026(11) 0.0066(10)
C12 0.0302(12) 0.0248(12) 0.0452(15) 0.0074(11) 0.0118(11) 0.0064(10)
C13 0.0359(13) 0.0382(14) 0.0225(12) 0.0017(10) 0.0096(10) 0.0083(11)
C14 0.0601(17) 0.068(2) 0.0298(14) 0.0068(14) -0.0012(13) 0.0295(16)
C15 0.0372(13) 0.0450(16) 0.0279(13) -0.0105(12) 0.0025(11) -0.0005(12)
C16 0.0299(12) 0.0285(13) 0.0359(13) 0.0047(11) 0.0074(10) 0.0029(10)
C17 0.0223(12) 0.0449(15) 0.0547(16) 0.0150(13) 0.0064(11) 0.0150(11)
C18 0.0235(11) 0.0313(13) 0.0370(13) -0.0047(11) 0.0103(10) 0.0054(10)
C19 0.075(2) 0.0433(18) 0.079(2) -0.0055(17) 0.0121(18) 0.0166(16)
C20 0.0400(14) 0.0418(16) 0.0551(17) 0.0105(13) 0.0066(12) 0.0157(12)
C21 0.094(2) 0.083(2) 0.0519(18) 0.0333(17) 0.0451(18) 0.065(2)
C22 0.048(2) 0.049(3) 0.0377(19) 0.0186(17) 0.0227(16) 0.0226(18)
C23 0.049(2) 0.0292(17) 0.0308(17) 0.0120(13) 0.0093(15) 0.0130(16)
C22A 0.028(6) 0.023(7) 0.025(6) 0.000(5) 0.009(5) 0.010(5)
C23A 0.045(10) 0.051(10) 0.049(9) 0.011(8) 0.004(7) 0.010(8)
C24 0.0631(18) 0.0445(17) 0.0483(17) 0.0218(14) 0.0024(14) -0.0033(14)
C25 0.0462(14) 0.0356(14) 0.0290(13) 0.0057(11) 0.0087(11) 0.0074(12)
C26 0.0326(13) 0.0444(16) 0.0438(15) 0.0172(13) 0.0072(11) 0.0058(12)
C27 0.0357(13) 0.0293(13) 0.0315(13) 0.0059(10) 0.0063(10) 0.0155(11)
C29 0.0385(14) 0.0376(15) 0.0368(14) 0.0004(12) 0.0156(11) 0.0006(11)
C30 0.0324(13) 0.0403(15) 0.0300(13) 0.0018(11) 0.0044(10) 0.0082(11)
C82 0.0285(12) 0.0380(14) 0.0300(13) 0.0048(11) 0.0076(10) 0.0159(11)

loop_
_atom_type_symbol
_atom_type_description
_atom_type_scat_dispersion_real
_atom_type_scat_dispersion_imag
_atom_type_scat_source
Mg Mg 0.0486 0.0363 'International Tables Vol C Tables 4.2.6.8 and 6.1.1.4'
Na Na 0.0362 0.0249 'International Tables Vol C Tables 4.2.6.8 and 6.1.1.4'
Si Si 0.0817 0.0704 'International Tables Vol C Tables 4.2.6.8 and 6.1.1.4'
N N 0.0061 0.0033 'International Tables Vol C Tables 4.2.6.8 and 6.1.1.4'
C C 0.0033 0.0016 'International Tables Vol C Tables 4.2.6.8 and 6.1.1.4'
H H 0.0000 0.0000 'International Tables Vol C Tables 4.2.6.8 and 6.1.1.4'

loop_
_geom_angle_atom_site_label_1
_geom_angle_atom_site_label_2
_geom_angle_atom_site_label_3
_geom_angle
_geom_angle_site_symmetry_1
_geom_angle_site_symmetry_3
N1 Mg1 N2 119.77(7) . .
N1 Mg1 N3 121.04(7) . .
N2 Mg1 N3 119.19(7) . .
N1 Mg1 Si1 28.18(5) . .
N2 Mg1 Si1 135.90(5) . .
N3 Mg1 Si1 100.12(5) . .
N1 Mg1 Si4 136.29(5) . .
N2 Mg1 Si4 27.87(5) . .
N3 Mg1 Si4 98.48(5) . .
Si1 Mg1 Si4 161.38(3) . .
N1 Mg1 Si3 100.76(5) . .
N2 Mg1 Si3 27.53(5) . .
N3 Mg1 Si3 133.28(5) . .
Si1 Mg1 Si3 109.68(3) . .
Si4 Mg1 Si3 55.34(2) . .
N1 Mg1 Si2 27.49(5) . .
N2 Mg1 Si2 101.50(5) . .
N3 Mg1 Si2 134.23(5) . .
Si1 Mg1 Si2 55.580(19) . .
Si4 Mg1 Si2 110.49(3) . .
Si3 Mg1 Si2 92.49(2) . .
N1 Mg1 Si5 106.40(5) . .
N2 Mg1 Si5 127.67(6) . .
N3 Mg1 Si5 27.77(4) . .
Si1 Mg1 Si5 96.41(2) . .
Si4 Mg1 Si5 100.44(2) . .
Si3 Mg1 Si5 152.53(3) . .
Si2 Mg1 Si5 109.78(2) . .
N1 Mg1 Si6 129.42(5) . .
N2 Mg1 Si6 104.29(5) . .
N3 Mg1 Si6 27.78(4) . .
Si1 Mg1 Si6 101.86(2) . .
Si4 Mg1 Si6 94.21(2) . .
Si3 Mg1 Si6 108.86(2) . .
Si2 Mg1 Si6 153.95(3) . .
Si5 Mg1 Si6 55.548(18) . .
N5 Na1 N5 180.00(14) 2 .
N5 Na1 N4 105.43(6) 2 .
N5 Na1 N4 74.57(6) . .
N5 Na1 N4 74.57(6) 2 2
N5 Na1 N4 105.43(6) . 2
N4 Na1 N4 180.0 . 2
N7 Na2 N7 180.0 2_556 .
N7 Na2 N6 73.56(6) 2_556 2_556
N7 Na2 N6 106.44(6) . 2_556
N7 Na2 N6 106.44(6) 2_556 .
N7 Na2 N6 73.56(6) . .
N6 Na2 N6 180.0 2_556 .
N1 Si1 C2 113.14(10) . .
N1 Si1 C1 111.80(9) . .
C2 Si1 C1 104.77(11) . .
N1 Si1 C3 114.44(9) . .
C2 Si1 C3 107.18(11) . .
C1 Si1 C3 104.71(11) . .
N1 Si1 Mg1 34.08(5) . .
C2 Si1 Mg1 109.01(8) . .
C1 Si1 Mg1 81.27(8) . .
C3 Si1 Mg1 140.31(8) . .
N1 Si2 C5 111.65(9) . .
N1 Si2 C4 113.31(9) . .
C5 Si2 C4 106.09(11) . .
N1 Si2 C6 113.36(9) . .
C5 Si2 C6 105.12(11) . .
C4 Si2 C6 106.70(10) . .
N1 Si2 Mg1 33.20(6) . .
C5 Si2 Mg1 78.64(6) . .
C4 Si2 Mg1 128.86(7) . .
C6 Si2 Mg1 121.38(7) . .
N2 Si3 C9 112.47(9) . .
N2 Si3 C8 113.37(9) . .
C9 Si3 C8 105.84(11) . .
N2 Si3 C7 112.66(9) . .
C9 Si3 C7 105.30(10) . .
C8 Si3 C7 106.57(10) . .
N2 Si3 Mg1 33.45(6) . .
C9 Si3 Mg1 79.24(7) . .
C8 Si3 Mg1 129.43(7) . .
C7 Si3 Mg1 120.75(7) . .
N2 Si4 C11 113.14(10) . .
N2 Si4 C12 114.22(10) . .
C11 Si4 C12 105.82(10) . .
N2 Si4 C10 112.19(9) . .
C11 Si4 C10 105.92(11) . .
C12 Si4 C10 104.80(11) . .
N2 Si4 Mg1 33.76(5) . .
C11 Si4 Mg1 106.86(8) . .
C12 Si4 Mg1 142.42(8) . .
C10 Si4 Mg1 83.50(8) . .
N3 Si5 C13 111.29(9) . .
N3 Si5 C14 114.92(10) . .
C13 Si5 C14 106.38(11) . .
N3 Si5 C15 113.35(10) . .
C13 Si5 C15 105.45(10) . .
C14 Si5 C15 104.69(12) . .
N3 Si5 Mg1 33.71(5) . .
C13 Si5 Mg1 77.92(7) . .
C14 Si5 Mg1 122.80(9) . .
C15 Si5 Mg1 129.70(8) . .
N3 Si6 C17 114.14(10) . .
N3 Si6 C18 111.43(8) . .
C17 Si6 C18 107.37(10) . .
N3 Si6 C16 114.60(9) . .
C17 Si6 C16 103.43(10) . .
C18 Si6 C16 105.07(10) . .
N3 Si6 Mg1 33.69(5) . .
C17 Si6 Mg1 130.48(8) . .
C18 Si6 Mg1 77.90(6) . .
C16 Si6 Mg1 123.12(7) . .
Si1 N1 Si2 122.64(9) . .
Si1 N1 Mg1 117.74(8) . .
Si2 N1 Mg1 119.31(9) . .
Si3 N2 Si4 122.40(9) . .
Si3 N2 Mg1 119.02(10) . .
Si4 N2 Mg1 118.37(9) . .
Si5 N3 Si6 122.95(9) . .
Si5 N3 Mg1 118.52(8) . .
Si6 N3 Mg1 118.53(8) . .
C19 N4 C21 111.5(2) . .
C19 N4 C20 107.5(2) . .
C21 N4 C20 108.47(19) . .
C19 N4 Na1 112.00(14) . .
C21 N4 Na1 103.35(15) . .
C20 N4 Na1 114.03(15) . .
C23A N5 C22 66.8(7) . .
C23A N5 C24 120.5(6) . .
C22 N5 C24 116.2(2) . .
C23A N5 C23 41.1(6) . .
C22 N5 C23 107.8(2) . .
C24 N5 C23 104.2(2) . .
C23A N5 C22A 101.9(8) . .
C22 N5 C22A 39.1(4) . .
C24 N5 C22A 84.2(4) . .
C23 N5 C22A 141.3(5) . .
C23A N5 Na1 127.4(6) . .
C22 N5 Na1 106.52(16) . .
C24 N5 Na1 109.24(15) . .
C23 N5 Na1 113.07(15) . .
C22A N5 Na1 98.8(4) . .
C25 N6 C26 108.13(18) . .
C25 N6 C27 110.02(16) . .
C26 N6 C27 108.69(17) . .
C25 N6 Na2 103.06(13) . .
C26 N6 Na2 120.81(13) . .
C27 N6 Na2 105.78(13) . .
C30 N7 C82 111.04(17) . .
C30 N7 C29 107.55(17) . .
C82 N7 C29 109.37(17) . .
C30 N7 Na2 111.37(12) . .
C82 N7 Na2 105.24(12) . .
C29 N7 Na2 112.29(12) . .
Si1 C1 H1A 109.5 . .
Si1 C1 H1B 109.5 . .
H1A C1 H1B 109.5 . .
Si1 C1 H1C 109.5 . .
H1A C1 H1C 109.5 . .
H1B C1 H1C 109.5 . .
Si1 C2 H2A 109.5 . .
Si1 C2 H2B 109.5 . .
H2A C2 H2B 109.5 . .
Si1 C2 H2C 109.5 . .
H2A C2 H2C 109.5 . .
H2B C2 H2C 109.5 . .
Si1 C3 H3A 109.5 . .
Si1 C3 H3B 109.5 . .
H3A C3 H3B 109.5 . .
Si1 C3 H3C 109.5 . .
H3A C3 H3C 109.5 . .
H3B C3 H3C 109.5 . .
Si2 C4 H4A 109.5 . .
Si2 C4 H4B 109.5 . .
H4A C4 H4B 109.5 . .
Si2 C4 H4C 109.5 . .
H4A C4 H4C 109.5 . .
H4B C4 H4C 109.5 . .
Si2 C5 H5A 109.5 . .
Si2 C5 H5B 109.5 . .
H5A C5 H5B 109.5 . .
Si2 C5 H5C 109.5 . .
H5A C5 H5C 109.5 . .
H5B C5 H5C 109.5 . .
Si2 C6 H6A 109.5 . .
Si2 C6 H6B 109.5 . .
H6A C6 H6B 109.5 . .
Si2 C6 H6C 109.5 . .
H6A C6 H6C 109.5 . .
H6B C6 H6C 109.5 . .
Si3 C7 H7A 109.5 . .
Si3 C7 H7B 109.5 . .
H7A C7 H7B 109.5 . .
Si3 C7 H7C 109.5 . .
H7A C7 H7C 109.5 . .
H7B C7 H7C 109.5 . .
Si3 C8 H8A 109.5 . .
Si3 C8 H8B 109.5 . .
H8A C8 H8B 109.5 . .
Si3 C8 H8C 109.5 . .
H8A C8 H8C 109.5 . .
H8B C8 H8C 109.5 . .
Si3 C9 H9A 109.5 . .
Si3 C9 H9B 109.5 . .
H9A C9 H9B 109.5 . .
Si3 C9 H9C 109.5 . .
H9A C9 H9C 109.5 . .
H9B C9 H9C 109.5 . .
Si4 C11 H11A 109.5 . .
Si4 C11 H11B 109.5 . .
H11A C11 H11B 109.5 . .
Si4 C11 H11C 109.5 . .
H11A C11 H11C 109.5 . .
H11B C11 H11C 109.5 . .
Si4 C12 H12A 109.5 . .
Si4 C12 H12B 109.5 . .
H12A C12 H12B 109.5 . .
Si4 C12 H12C 109.5 . .
H12A C12 H12C 109.5 . .
H12B C12 H12C 109.5 . .
Si5 C13 H13A 109.5 . .
Si5 C13 H13B 109.5 . .
H13A C13 H13B 109.5 . .
Si5 C13 H13C 109.5 . .
H13A C13 H13C 109.5 . .
H13B C13 H13C 109.5 . .
Si5 C14 H14A 109.5 . .
Si5 C14 H14B 109.5 . .
H14A C14 H14B 109.5 . .
Si5 C14 H14C 109.5 . .
H14A C14 H14C 109.5 . .
H14B C14 H14C 109.5 . .
Si5 C15 H15A 109.5 . .
Si5 C15 H15B 109.5 . .
H15A C15 H15B 109.5 . .
Si5 C15 H15C 109.5 . .
H15A C15 H15C 109.5 . .
H15B C15 H15C 109.5 . .
Si6 C16 H16A 109.5 . .
Si6 C16 H16B 109.5 . .
H16A C16 H16B 109.5 . .
Si6 C16 H16C 109.5 . .
H16A C16 H16C 109.5 . .
H16B C16 H16C 109.5 . .
Si6 C17 H17A 109.5 . .
Si6 C17 H17B 109.5 . .
H17A C17 H17B 109.5 . .
Si6 C17 H17C 109.5 . .
H17A C17 H17C 109.5 . .
H17B C17 H17C 109.5 . .
Si6 C18 H18A 109.5 . .
Si6 C18 H18B 109.5 . .
H18A C18 H18B 109.5 . .
Si6 C18 H18C 109.5 . .
H18A C18 H18C 109.5 . .
H18B C18 H18C 109.5 . .
N4 C19 H19A 109.5 . .
N4 C19 H19B 109.5 . .
H19A C19 H19B 109.5 . .
N4 C19 H19C 109.5 . .
H19A C19 H19C 109.5 . .
H19B C19 H19C 109.5 . .
N4 C20 H20A 109.5 . .
N4 C20 H20B 109.5 . .
H20A C20 H20B 109.5 . .
N4 C20 H20C 109.5 . .
H20A C20 H20C 109.5 . .
H20B C20 H20C 109.5 . .
C22A C21 N4 126.5(6) . .
C22A C21 C22 44.9(6) . .
N4 C21 C22 116.5(2) . .
C22A C21 H21A 125.0 . .
N4 C21 H21A 108.2 . .
C22 C21 H21A 108.2 . .
C22A C21 H21B 63.5 . .
N4 C21 H21B 108.2 . .
C22 C21 H21B 108.2 . .
H21A C21 H21B 107.3 . .
N5 C22 C21 115.0(3) . .
N5 C22 H22A 108.5 . .
C21 C22 H22A 108.5 . .
N5 C22 H22B 108.5 . .
C21 C22 H22B 108.5 . .
H22A C22 H22B 107.5 . .
N5 C23 H23A 109.5 . .
N5 C23 H23B 109.5 . .
N5 C23 H23C 109.5 . .
C21 C22A N5 120.6(8) . .
C21 C22A H22C 107.2 . .
N5 C22A H22C 107.2 . .
C21 C22A H22D 107.2 . .
N5 C22A H22D 107.2 . .
H22C C22A H22D 106.8 . .
N5 C23A H23D 109.5 . .
N5 C23A H23E 109.5 . .
H23D C23A H23E 109.5 . .
N5 C23A H23F 109.5 . .
H23D C23A H23F 109.5 . .
H23E C23A H23F 109.5 . .
N5 C24 H24A 109.5 . .
N5 C24 H24B 109.5 . .
H24A C24 H24B 109.5 . .
N5 C24 H24C 109.5 . .
H24A C24 H24C 109.5 . .
H24B C24 H24C 109.5 . .
N6 C25 H25A 109.5 . .
N6 C25 H25B 109.5 . .
H25A C25 H25B 109.5 . .
N6 C25 H25C 109.5 . .
H25A C25 H25C 109.5 . .
H25B C25 H25C 109.5 . .
N6 C26 H26A 109.5 . .
N6 C26 H26B 109.5 . .
H26A C26 H26B 109.5 . .
N6 C26 H26C 109.5 . .
H26A C26 H26C 109.5 . .
H26B C26 H26C 109.5 . .
N6 C27 C82 113.86(17) . .
N6 C27 H27A 108.8 . .
C82 C27 H27A 108.8 . .
N6 C27 H27B 108.8 . .
C82 C27 H27B 108.8 . .
H27A C27 H27B 107.7 . .
N7 C29 H29A 109.5 . .
N7 C29 H29B 109.5 . .
H29A C29 H29B 109.5 . .
N7 C29 H29C 109.5 . .
H29A C29 H29C 109.5 . .
H29B C29 H29C 109.5 . .
N7 C30 H30A 109.5 . .
N7 C30 H30B 109.5 . .
H30A C30 H30B 109.5 . .
N7 C30 H30C 109.5 . .
H30A C30 H30C 109.5 . .
H30B C30 H30C 109.5 . .
N7 C82 C27 113.83(17) . .
N7 C82 H82A 108.8 . .
C27 C82 H82A 108.8 . .
N7 C82 H82B 108.8 . .
C27 C82 H82B 108.8 . .
H82A C82 H82B 107.7 . .

loop_
_geom_bond_atom_site_label_1
_geom_bond_atom_site_label_2
_geom_bond_distance
_geom_bond_site_symmetry_2
Mg1 N1 2.0173(16) .
Mg1 N2 2.0240(17) .
Mg1 N3 2.0297(16) .
Mg1 Si1 3.1864(9) .
Mg1 Si4 3.2050(9) .
Mg1 Si3 3.2110(9) .
Mg1 Si2 3.2126(8) .
Mg1 Si5 3.2131(9) .
Mg1 Si6 3.2150(8) .
Na1 N5 2.4723(18) 2
Na1 N5 2.4723(18) .
Na1 N4 2.5624(17) .
Na1 N4 2.5624(17) 2
Na2 N7 2.4666(15) 2_556
Na2 N7 2.4666(15) .
Na2 N6 2.6004(18) 2_556
Na2 N6 2.6004(18) .
Si1 N1 1.7001(18) .
Si1 C2 1.872(2) .
Si1 C1 1.875(2) .
Si1 C3 1.885(2) .
Si2 N1 1.7006(16) .
Si2 C5 1.869(2) .
Si2 C4 1.883(2) .
Si2 C6 1.886(2) .
Si3 N2 1.6972(17) .
Si3 C9 1.866(2) .
Si3 C8 1.885(2) .
Si3 C7 1.890(2) .
Si4 N2 1.7029(18) .
Si4 C11 1.875(2) .
Si4 C12 1.883(2) .
Si4 C10 1.908(2) .
Si5 N3 1.7037(16) .
Si5 C13 1.871(2) .
Si5 C14 1.887(3) .
Si5 C15 1.893(2) .
Si6 N3 1.7056(15) .
Si6 C17 1.877(2) .
Si6 C18 1.878(2) .
Si6 C16 1.886(2) .
N4 C19 1.454(3) .
N4 C21 1.464(3) .
N4 C20 1.475(3) .
N5 C23A 1.404(14) .
N5 C22 1.436(3) .
N5 C24 1.441(3) .
N5 C23 1.512(3) .
N5 C22A 1.656(10) .
N6 C25 1.460(3) .
N6 C26 1.474(3) .
N6 C27 1.481(2) .
N7 C30 1.464(3) .
N7 C82 1.466(3) .
N7 C29 1.472(3) .
C1 H1A 0.9800 .
C1 H1B 0.9800 .
C1 H1C 0.9800 .
C2 H2A 0.9800 .
C2 H2B 0.9800 .
C2 H2C 0.9800 .
C3 H3A 0.9800 .
C3 H3B 0.9800 .
C3 H3C 0.9800 .
C4 H4A 0.9800 .
C4 H4B 0.9800 .
C4 H4C 0.9800 .
C5 H5A 0.9800 .
C5 H5B 0.9800 .
C5 H5C 0.9800 .
C6 H6A 0.9800 .
C6 H6B 0.9800 .
C6 H6C 0.9800 .
C7 H7A 0.9800 .
C7 H7B 0.9800 .
C7 H7C 0.9800 .
C8 H8A 0.9800 .
C8 H8B 0.9800 .
C8 H8C 0.9800 .
C9 H9A 0.9800 .
C9 H9B 0.9800 .
C9 H9C 0.9800 .
C11 H11A 0.9800 .
C11 H11B 0.9800 .
C11 H11C 0.9800 .
C12 H12A 0.9800 .
C12 H12B 0.9800 .
C12 H12C 0.9800 .
C13 H13A 0.9800 .
C13 H13B 0.9800 .
C13 H13C 0.9800 .
C14 H14A 0.9800 .
C14 H14B 0.9800 .
C14 H14C 0.9800 .
C15 H15A 0.9800 .
C15 H15B 0.9800 .
C15 H15C 0.9800 .
C16 H16A 0.9800 .
C16 H16B 0.9800 .
C16 H16C 0.9800 .
C17 H17A 0.9800 .
C17 H17B 0.9800 .
C17 H17C 0.9800 .
C18 H18A 0.9800 .
C18 H18B 0.9800 .
C18 H18C 0.9800 .
C19 H19A 0.9800 .
C19 H19B 0.9800 .
C19 H19C 0.9800 .
C20 H20A 0.9800 .
C20 H20B 0.9800 .
C20 H20C 0.9800 .
C21 C22A 1.167(11) .
C21 C22 1.485(4) .
C21 H21A 0.9900 .
C21 H21B 0.9900 .
C22 H22A 0.9900 .
C22 H22B 0.9900 .
C23 H23A 0.9800 .
C23 H23B 0.9800 .
C23 H23C 0.9800 .
C22A H22C 0.9900 .
C22A H22D 0.9900 .
C23A H23D 0.9800 .
C23A H23E 0.9800 .
C23A H23F 0.9800 .
C24 H24A 0.9800 .
C24 H24B 0.9800 .
C24 H24C 0.9800 .
C25 H25A 0.9800 .
C25 H25B 0.9800 .
C25 H25C 0.9800 .
C26 H26A 0.9800 .
C26 H26B 0.9800 .
C26 H26C 0.9800 .
C27 C82 1.508(3) .
C27 H27A 0.9900 .
C27 H27B 0.9900 .
C29 H29A 0.9800 .
C29 H29B 0.9800 .
C29 H29C 0.9800 .
C30 H30A 0.9800 .
C30 H30B 0.9800 .
C30 H30C 0.9800 .
C82 H82A 0.9900 .
C82 H82B 0.9900 .

loop_
_geom_torsion_atom_site_label_1
_geom_torsion_atom_site_label_2
_geom_torsion_atom_site_label_3
_geom_torsion_atom_site_label_4
_geom_torsion
_geom_torsion_site_symmetry_1
N2 Mg1 Si1 N1 -65.47(12) .
N3 Mg1 Si1 N1 140.88(11) .
Si4 Mg1 Si1 N1 -41.75(13) .
Si3 Mg1 Si1 N1 -75.65(10) .
Si2 Mg1 Si1 N1 3.44(10) .
Si5 Mg1 Si1 N1 113.06(10) .
Si6 Mg1 Si1 N1 169.14(10) .
N1 Mg1 Si1 C2 -103.44(13) .
N2 Mg1 Si1 C2 -168.91(11) .
N3 Mg1 Si1 C2 37.44(10) .
Si4 Mg1 Si1 C2 -145.19(11) .
Si3 Mg1 Si1 C2 -179.10(8) .
Si2 Mg1 Si1 C2 -100.01(9) .
Si5 Mg1 Si1 C2 9.62(9) .
Si6 Mg1 Si1 C2 65.69(9) .
N1 Mg1 Si1 C1 153.85(13) .
N2 Mg1 Si1 C1 88.39(11) .
N3 Mg1 Si1 C1 -65.26(9) .
Si4 Mg1 Si1 C1 112.10(11) .
Si3 Mg1 Si1 C1 78.20(8) .
Si2 Mg1 Si1 C1 157.29(8) .
Si5 Mg1 Si1 C1 -93.08(8) .
Si6 Mg1 Si1 C1 -37.01(8) .
N1 Mg1 Si1 C3 51.31(15) .
N2 Mg1 Si1 C3 -14.16(15) .
N3 Mg1 Si1 C3 -167.81(13) .
Si4 Mg1 Si1 C3 9.56(16) .
Si3 Mg1 Si1 C3 -24.34(13) .
Si2 Mg1 Si1 C3 54.75(12) .
Si5 Mg1 Si1 C3 164.37(12) .
Si6 Mg1 Si1 C3 -139.55(12) .
N2 Mg1 Si2 N1 134.99(11) .
N3 Mg1 Si2 N1 -71.82(12) .
Si1 Mg1 Si2 N1 -3.52(10) .
Si4 Mg1 Si2 N1 162.49(10) .
Si3 Mg1 Si2 N1 108.75(10) .
Si5 Mg1 Si2 N1 -87.63(10) .
Si6 Mg1 Si2 N1 -36.92(11) .
N1 Mg1 Si2 C5 173.93(13) .
N2 Mg1 Si2 C5 -51.08(9) .
N3 Mg1 Si2 C5 102.11(11) .
Si1 Mg1 Si2 C5 170.42(8) .
Si4 Mg1 Si2 C5 -23.58(8) .
Si3 Mg1 Si2 C5 -77.32(8) .
Si5 Mg1 Si2 C5 86.30(8) .
Si6 Mg1 Si2 C5 137.01(9) .
N1 Mg1 Si2 C4 72.34(15) .
N2 Mg1 Si2 C4 -152.68(12) .
N3 Mg1 Si2 C4 0.52(14) .
Si1 Mg1 Si2 C4 68.82(11) .
Si4 Mg1 Si2 C4 -125.17(11) .
Si3 Mg1 Si2 C4 -178.91(11) .
Si5 Mg1 Si2 C4 -15.29(11) .
Si6 Mg1 Si2 C4 35.41(13) .
N1 Mg1 Si2 C6 -85.17(14) .
N2 Mg1 Si2 C6 49.82(11) .
N3 Mg1 Si2 C6 -156.99(12) .
Si1 Mg1 Si2 C6 -88.69(10) .
Si4 Mg1 Si2 C6 77.32(10) .
Si3 Mg1 Si2 C6 23.58(10) .
Si5 Mg1 Si2 C6 -172.80(10) .
Si6 Mg1 Si2 C6 -122.09(11) .
N1 Mg1 Si3 N2 136.81(11) .
N3 Mg1 Si3 N2 -69.05(12) .
Si1 Mg1 Si3 N2 164.56(10) .
Si4 Mg1 Si3 N2 -2.93(9) .
Si2 Mg1 Si3 N2 110.39(9) .
Si5 Mg1 Si3 N2 -34.49(10) .
Si6 Mg1 Si3 N2 -84.78(9) .
N1 Mg1 Si3 C9 -49.70(9) .
N2 Mg1 Si3 C9 173.49(12) .
N3 Mg1 Si3 C9 104.44(10) .
Si1 Mg1 Si3 C9 -21.95(7) .
Si4 Mg1 Si3 C9 170.56(7) .
Si2 Mg1 Si3 C9 -76.12(7) .
Si5 Mg1 Si3 C9 139.01(9) .
Si6 Mg1 Si3 C9 88.71(7) .
N1 Mg1 Si3 C8 -151.44(12) .
N2 Mg1 Si3 C8 71.76(15) .
N3 Mg1 Si3 C8 2.71(14) .
Si1 Mg1 Si3 C8 -123.68(12) .
Si4 Mg1 Si3 C8 68.82(12) .
Si2 Mg1 Si3 C8 -177.85(12) .
Si5 Mg1 Si3 C8 37.27(14) .
Si6 Mg1 Si3 C8 -13.02(12) .
N1 Mg1 Si3 C7 51.81(11) .
N2 Mg1 Si3 C7 -85.00(13) .
N3 Mg1 Si3 C7 -154.05(11) .
Si1 Mg1 Si3 C7 79.56(10) .
Si4 Mg1 Si3 C7 -87.93(9) .
Si2 Mg1 Si3 C7 25.39(9) .
Si5 Mg1 Si3 C7 -119.48(10) .
Si6 Mg1 Si3 C7 -169.78(9) .
N1 Mg1 Si4 N2 -63.85(12) .
N3 Mg1 Si4 N2 140.60(11) .
Si1 Mg1 Si4 N2 -36.78(12) .
Si3 Mg1 Si4 N2 2.90(9) .
Si2 Mg1 Si4 N2 -75.44(9) .
Si5 Mg1 Si4 N2 168.69(9) .
Si6 Mg1 Si4 N2 112.97(9) .
N1 Mg1 Si4 C11 -170.44(11) .
N2 Mg1 Si4 C11 -106.60(13) .
N3 Mg1 Si4 C11 34.01(10) .
Si1 Mg1 Si4 C11 -143.37(11) .
Si3 Mg1 Si4 C11 -103.70(9) .
Si2 Mg1 Si4 C11 177.96(9) .
Si5 Mg1 Si4 C11 62.10(9) .
Si6 Mg1 Si4 C11 6.38(9) .
N1 Mg1 Si4 C12 -21.03(15) .
N2 Mg1 Si4 C12 42.81(15) .
N3 Mg1 Si4 C12 -176.58(12) .
Si1 Mg1 Si4 C12 6.03(16) .
Si3 Mg1 Si4 C12 45.71(12) .
Si2 Mg1 Si4 C12 -32.63(12) .
Si5 Mg1 Si4 C12 -148.49(12) .
Si6 Mg1 Si4 C12 155.79(12) .
N1 Mg1 Si4 C10 84.85(11) .
N2 Mg1 Si4 C10 148.69(12) .
N3 Mg1 Si4 C10 -70.71(9) .
Si1 Mg1 Si4 C10 111.91(11) .
Si3 Mg1 Si4 C10 151.59(8) .
Si2 Mg1 Si4 C10 73.25(8) .
Si5 Mg1 Si4 C10 -42.61(8) .
Si6 Mg1 Si4 C10 -98.33(8) .
N1 Mg1 Si5 N3 126.50(12) .
N2 Mg1 Si5 N3 -81.73(12) .
Si1 Mg1 Si5 N3 99.57(10) .
Si4 Mg1 Si5 N3 -88.38(10) .
Si3 Mg1 Si5 N3 -62.42(12) .
Si2 Mg1 Si5 N3 155.23(11) .
Si6 Mg1 Si5 N3 -0.44(10) .
N1 Mg1 Si5 C13 -45.26(9) .
N2 Mg1 Si5 C13 106.52(10) .
N3 Mg1 Si5 C13 -171.76(13) .
Si1 Mg1 Si5 C13 -72.19(8) .
Si4 Mg1 Si5 C13 99.87(8) .
Si3 Mg1 Si5 C13 125.82(9) .
Si2 Mg1 Si5 C13 -16.53(8) .
Si6 Mg1 Si5 C13 -172.19(8) .
N1 Mg1 Si5 C14 -147.10(11) .
N2 Mg1 Si5 C14 4.67(12) .
N3 Mg1 Si5 C14 86.40(14) .
Si1 Mg1 Si5 C14 -174.03(10) .
Si4 Mg1 Si5 C14 -1.98(10) .
Si3 Mg1 Si5 C14 23.98(12) .
Si2 Mg1 Si5 C14 -118.37(10) .
Si6 Mg1 Si5 C14 85.97(10) .
N1 Mg1 Si5 C15 54.91(11) .
N2 Mg1 Si5 C15 -153.32(11) .
N3 Mg1 Si5 C15 -71.59(14) .
Si1 Mg1 Si5 C15 27.98(10) .
Si4 Mg1 Si5 C15 -159.96(9) .
Si3 Mg1 Si5 C15 -134.01(10) .
Si2 Mg1 Si5 C15 83.64(10) .
Si6 Mg1 Si5 C15 -72.02(9) .
N1 Mg1 Si6 N3 -82.63(12) .
N2 Mg1 Si6 N3 126.59(12) .
Si1 Mg1 Si6 N3 -89.24(10) .
Si4 Mg1 Si6 N3 100.22(10) .
Si3 Mg1 Si6 N3 154.95(11) .
Si2 Mg1 Si6 N3 -61.59(12) .
Si5 Mg1 Si6 N3 0.43(10) .
N1 Mg1 Si6 C17 -154.50(12) .
N2 Mg1 Si6 C17 54.72(12) .
N3 Mg1 Si6 C17 -71.87(14) .
Si1 Mg1 Si6 C17 -161.11(10) .
Si4 Mg1 Si6 C17 28.35(11) .
Si3 Mg1 Si6 C17 83.08(11) .
Si2 Mg1 Si6 C17 -133.46(11) .
Si5 Mg1 Si6 C17 -71.44(10) .
N1 Mg1 Si6 C18 102.88(10) .
N2 Mg1 Si6 C18 -47.90(10) .
N3 Mg1 Si6 C18 -174.49(13) .
Si1 Mg1 Si6 C18 96.26(8) .
Si4 Mg1 Si6 C18 -74.28(8) .
Si3 Mg1 Si6 C18 -19.55(8) .
Si2 Mg1 Si6 C18 123.91(10) .
Si5 Mg1 Si6 C18 -174.06(8) .
N1 Mg1 Si6 C16 2.64(11) .
N2 Mg1 Si6 C16 -148.14(10) .
N3 Mg1 Si6 C16 85.27(13) .
Si1 Mg1 Si6 C16 -3.97(9) .
Si4 Mg1 Si6 C16 -174.51(9) .
Si3 Mg1 Si6 C16 -119.78(9) .
Si2 Mg1 Si6 C16 23.68(11) .
Si5 Mg1 Si6 C16 85.70(9) .
C2 Si1 N1 Si2 -83.60(13) .
C1 Si1 N1 Si2 158.39(12) .
C3 Si1 N1 Si2 39.57(15) .
Mg1 Si1 N1 Si2 -173.63(18) .
C2 Si1 N1 Mg1 90.03(12) .
C1 Si1 N1 Mg1 -27.98(13) .
C3 Si1 N1 Mg1 -146.80(10) .
C5 Si2 N1 Si1 167.13(11) .
C4 Si2 N1 Si1 47.42(15) .
C6 Si2 N1 Si1 -74.38(14) .
Mg1 Si2 N1 Si1 173.53(18) .
C5 Si2 N1 Mg1 -6.40(13) .
C4 Si2 N1 Mg1 -126.11(11) .
C6 Si2 N1 Mg1 112.09(11) .
N2 Mg1 N1 Si1 133.17(9) .
N3 Mg1 N1 Si1 -46.46(12) .
Si4 Mg1 N1 Si1 162.08(6) .
Si3 Mg1 N1 Si1 111.79(9) .
Si2 Mg1 N1 Si1 -173.85(17) .
Si5 Mg1 N1 Si1 -72.38(10) .
Si6 Mg1 N1 Si1 -13.81(13) .
N2 Mg1 N1 Si2 -52.98(12) .
N3 Mg1 N1 Si2 127.39(9) .
Si1 Mg1 N1 Si2 173.85(17) .
Si4 Mg1 N1 Si2 -24.07(14) .
Si3 Mg1 N1 Si2 -74.36(9) .
Si5 Mg1 N1 Si2 101.47(9) .
Si6 Mg1 N1 Si2 160.04(6) .
C9 Si3 N2 Si4 167.69(10) .
C8 Si3 N2 Si4 47.66(15) .
C7 Si3 N2 Si4 -73.48(13) .
Mg1 Si3 N2 Si4 174.61(17) .
C9 Si3 N2 Mg1 -6.92(13) .
C8 Si3 N2 Mg1 -126.96(11) .
C7 Si3 N2 Mg1 111.91(11) .
C11 Si4 N2 Si3 -88.77(13) .
C12 Si4 N2 Si3 32.38(13) .
C10 Si4 N2 Si3 151.46(12) .
Mg1 Si4 N2 Si3 -174.65(17) .
C11 Si4 N2 Mg1 85.88(12) .
C12 Si4 N2 Mg1 -152.97(9) .
C10 Si4 N2 Mg1 -33.89(13) .
N1 Mg1 N2 Si3 -50.78(12) .
N3 Mg1 N2 Si3 128.86(9) .
Si1 Mg1 N2 Si3 -21.11(13) .
Si4 Mg1 N2 Si3 174.83(16) .
Si2 Mg1 N2 Si3 -72.87(9) .
Si5 Mg1 N2 Si3 160.74(6) .
Si6 Mg1 N2 Si3 103.47(8) .
N1 Mg1 N2 Si4 134.39(9) .
N3 Mg1 N2 Si4 -45.98(12) .
Si1 Mg1 N2 Si4 164.06(5) .
Si3 Mg1 N2 Si4 -174.83(16) .
Si2 Mg1 N2 Si4 112.30(8) .
Si5 Mg1 N2 Si4 -14.10(12) .
Si6 Mg1 N2 Si4 -71.36(9) .
C13 Si5 N3 Si6 -172.15(12) .
C14 Si5 N3 Si6 66.86(16) .
C15 Si5 N3 Si6 -53.48(15) .
Mg1 Si5 N3 Si6 179.19(19) .
C13 Si5 N3 Mg1 8.66(14) .
C14 Si5 N3 Mg1 -112.33(13) .
C15 Si5 N3 Mg1 127.33(11) .
C17 Si6 N3 Si5 -51.58(15) .
C18 Si6 N3 Si5 -173.41(12) .
C16 Si6 N3 Si5 67.44(15) .
Mg1 Si6 N3 Si5 -179.19(19) .
C17 Si6 N3 Mg1 127.62(11) .
C18 Si6 N3 Mg1 5.78(14) .
C16 Si6 N3 Mg1 -113.36(11) .
N1 Mg1 N3 Si5 -64.17(13) .
N2 Mg1 N3 Si5 116.20(10) .
Si1 Mg1 N3 Si5 -84.52(10) .
Si4 Mg1 N3 Si5 96.33(9) .
Si3 Mg1 N3 Si5 145.83(7) .
Si2 Mg1 N3 Si5 -33.38(14) .
Si6 Mg1 N3 Si5 179.23(18) .
N1 Mg1 N3 Si6 116.60(10) .
N2 Mg1 N3 Si6 -63.03(12) .
Si1 Mg1 N3 Si6 96.25(9) .
Si4 Mg1 N3 Si6 -82.90(9) .
Si3 Mg1 N3 Si6 -33.40(14) .
Si2 Mg1 N3 Si6 147.39(7) .
Si5 Mg1 N3 Si6 -179.23(18) .
N5 Na1 N4 C19 70.75(19) 2
N5 Na1 N4 C19 -109.25(19) .
N4 Na1 N4 C19 -113(42) 2
N5 Na1 N4 C21 -169.17(17) 2
N5 Na1 N4 C21 10.83(17) .
N4 Na1 N4 C21 7(42) 2
N5 Na1 N4 C20 -51.64(17) 2
N5 Na1 N4 C20 128.36(17) .
N4 Na1 N4 C20 124(42) 2
N5 Na1 N5 C23A -104(100) 2
N4 Na1 N5 C23A 89.1(9) .
N4 Na1 N5 C23A -90.9(9) 2
N5 Na1 N5 C22 -177(100) 2
N4 Na1 N5 C22 15.98(19) .
N4 Na1 N5 C22 -164.02(19) 2
N5 Na1 N5 C24 57(100) 2
N4 Na1 N5 C24 -110.31(16) .
N4 Na1 N5 C24 69.69(16) 2
N5 Na1 N5 C23 -59(100) 2
N4 Na1 N5 C23 134.2(2) .
N4 Na1 N5 C23 -45.8(2) 2
N5 Na1 N5 C22A 144(100) 2
N4 Na1 N5 C22A -23.4(5) .
N4 Na1 N5 C22A 156.6(5) 2
N7 Na2 N6 C25 67.99(13) 2_556
N7 Na2 N6 C25 -112.01(13) .
N6 Na2 N6 C25 130(100) 2_556
N7 Na2 N6 C26 -52.70(16) 2_556
N7 Na2 N6 C26 127.30(16) .
N6 Na2 N6 C26 9(100) 2_556
N7 Na2 N6 C27 -176.50(12) 2_556
N7 Na2 N6 C27 3.50(12) .
N6 Na2 N6 C27 -115(100) 2_556
N7 Na2 N7 C30 41(64) 2_556
N6 Na2 N7 C30 84.03(15) 2_556
N6 Na2 N7 C30 -95.97(15) .
N7 Na2 N7 C82 161(64) 2_556
N6 Na2 N7 C82 -155.56(12) 2_556
N6 Na2 N7 C82 24.44(12) .
N7 Na2 N7 C29 -80(64) 2_556
N6 Na2 N7 C29 -36.67(16) 2_556
N6 Na2 N7 C29 143.33(16) .
C19 N4 C21 C22A 133.9(9) .
C20 N4 C21 C22A -107.9(9) .
Na1 N4 C21 C22A 13.5(9) .
C19 N4 C21 C22 81.9(3) .
C20 N4 C21 C22 -159.9(3) .
Na1 N4 C21 C22 -38.5(3) .
C23A N5 C22 C21 -167.5(7) .
C24 N5 C22 C21 78.6(3) .
C23 N5 C22 C21 -165.0(3) .
C22A N5 C22 C21 40.3(7) .
Na1 N5 C22 C21 -43.4(3) .
C22A C21 C22 N5 -55.0(8) .
N4 C21 C22 N5 61.2(4) .
N4 C21 C22A N5 -44.2(14) .
C22 C21 C22A N5 48.4(7) .
C23A N5 C22A C21 -86.0(12) .
C22 N5 C22A C21 -60.0(9) .
C24 N5 C22A C21 154.0(11) .
C23 N5 C22A C21 -100.5(11) .
Na1 N5 C22A C21 45.4(11) .
C25 N6 C27 C82 78.8(2) .
C26 N6 C27 C82 -163.00(19) .
Na2 N6 C27 C82 -31.9(2) .
C30 N7 C82 C27 67.5(2) .
C29 N7 C82 C27 -174.00(17) .
Na2 N7 C82 C27 -53.17(19) .
N6 C27 C82 N7 62.0(2) .
